data_2101784
loop_
_publ_author_name
'Marsh, R. E.'

_publ_section_title
;
 The perils of <i>Cc</i> revisited
;
_journal_issue 2
_journal_name_full 'Acta Crystallographica Section B'
_journal_page_first 317
_journal_page_last 322
_journal_paper_doi 10.1107/S010876819601381X
_journal_volume 53
_journal_year 1997
_chemical_formula_moiety 'C24 H36 S Ir2 '
_chemical_formula_sum 'C24 H36 Ir2 S'
_space_group_IT_number 43
_symmetry_cell_setting orthorhombic
_symmetry_space_group_name_Hall 'F 2 -2d'
_symmetry_space_group_name_H-M 'F d d 2'
_audit_creation_method CSD-QUEST3D-V5
_cell_angle_alpha 90
_cell_angle_beta 90
_cell_angle_gamma 90
_cell_formula_units_Z 16
_cell_length_a 14.132(3)
_cell_length_b 75.251
_cell_length_c 8.828(8)
_cell_volume 9388(9)
_cod_data_source_file an0533.cif
_cod_data_source_block CSD_CIF_MIF_PIHXAF01
_cod_depositor_comments
;

  Added moiety chemical formula from Marsh (1997) paper. The summary
  chemical formula is calculated from moiety formula using 'AdHocParser'
  (svn://www.crystallography.net/cod-tools/trunk/Formulae/AdHocParser.yp,
  revision 1441.)

  Andrius Merkys
  2013-11-06
;
_cod_database_code 2101784

loop_
_symmetry_equiv_pos_as_xyz
x,y,z
-x,-y,z
1/4-x,1/4+y,1/4+z
3/4+x,3/4-y,1/4+z
x,1/2+y,1/2+z
-x,1/2-y,1/2+z
1/4-x,3/4+y,3/4+z
3/4+x,1/4-y,3/4+z
1/2+x,y,1/2+z
1/2-x,-y,1/2+z
3/4-x,1/4+y,3/4+z
1/4+x,3/4-y,3/4+z
1/2+x,1/2+y,z
1/2-x,1/2-y,z
3/4-x,3/4+y,1/4+z
1/4+x,1/4-y,1/4+z

loop_
_atom_site_label
_atom_site_fract_x
_atom_site_fract_y
_atom_site_fract_z
_atom_site_type_symbol
Ir1 .51288 .20804 .3791 Ir
Ir2 .45877 .17284 .4455 Ir
S1 .6104 .1835 .403 S
C1 .550 .2138 .620 C
C2 .452 .2079 .614 C
C3 .425 .1899 .650 C
C4 .494 .1752 .688 C
C5 .420 .2198 .212 C
C6 .506 .2120 .145 C
C7 .583 .2219 .211 C
C8 .550 .2345 .307 C
C9 .448 .2333 .311 C
C10 .322 .2148 .167 C
C11 .512 .2002 .020 C
C12 .687 .2190 .165 C
C13 .605 .2488 .393 C
C14 .384 .2450 .406 C
C15 .444 .1450 .442 C
C16 .451 .1512 .283 C
C17 .370 .1615 .255 C
C18 .319 .1610 .395 C
C19 .362 .1528 .499 C
C20 .520 .1320 .501 C
C21 .525 .1470 .172 C
C22 .334 .1670 .110 C
C23 .220 .1712 .406 C
C24 .325 .1480 .649 C
H1 .564 .2258 .593 H
H2 .598 .2059 .649 H
H3 .405 .2160 .582 H
H4 .359 .1870 .651 H
H5 .559 .1780 .689 H
H6 .471 .1639 .713 H
H7 .292 .2270 .116 H
H8 .324 .2051 .100 H
H9 .286 .2118 .254 H
H10 .534 .2063 -.067 H
H11 .555 .1907 .043 H
H12 .451 .1952 .000 H
H13 .723 .2168 .253 H
H14 .691 .2095 .098 H
H15 .710 .2296 .118 H
H16 .579 .2516 .475 H
H17 .660 .2451 .416 H
H18 .612 .2580 .341 H
H19 .342 .2514 .344 H
H20 .350 .2378 .475 H
H21 .422 .2532 .462 H
H22 .505 .1288 .604 H
H23 .517 .1210 .442 H
H24 .580 .1368 .495 H
H25 .578 .1442 .213 H
H26 .509 .1370 .123 H
H27 .534 .1546 .108 H
H28 .381 .1701 .045 H
H29 .300 .1582 .065 H
H30 .295 .1765 .118 H
H31 .230 .1822 .434 H
H32 .192 .1722 .321 H
H33 .182 .1671 .468 H
H34 .271 .1400 .635 H

loop_
_atom_type_symbol
C
H
Ir
S
